data_8100558
loop_
_publ_author_name
'Weisbarth, Ralf'
'Jansen, Martin'

_publ_section_title
;
Crystal structure of dimethylphosphinic acid anhydride, [(CH~3~)~2~P
(O)]~2~O
;
_journal_issue 1
_journal_name_full 'Zeitschrift f\"ur Kristallographie - New Crystal Structures'
_journal_page_first 94
_journal_page_last 94
_journal_volume 217
_journal_year 2002
_chemical_formula_moiety 'C4 H12 O3 P2'
_chemical_formula_structural '[(C H3)2 P(O)]2 O'
_chemical_formula_sum 'C4 H12 O3 P2'
_chemical_formula_weight 170.08
_space_group_IT_number 15
_symmetry_cell_setting monoclinic
_symmetry_space_group_name_Hall '-C 2yc'
_symmetry_space_group_name_H-M 'C 1 2/c 1'
_cell_angle_alpha 90.00
_cell_angle_beta 108.067(2)
_cell_angle_gamma 90.00
_cell_formula_units_Z 4
_cell_length_a 8.1362(2)
_cell_length_b 8.6319(2)
_cell_length_c 12.4294(3)
_cell_measurement_temperature 293(2)
_cell_volume 829.89(3)
_diffrn_ambient_temperature 293(2)
_exptl_crystal_density_diffrn 1.361
_cod_original_sg_symbol_H-M 'C 2/c'
_cod_database_code 8100558

loop_
_symmetry_equiv_pos_as_xyz
'x, y, z'
'-x, y, -z+1/2'
'x+1/2, y+1/2, z'
'-x+1/2, y+1/2, -z+1/2'
'-x, -y, -z'
'x, -y, z-1/2'
'-x+1/2, -y+1/2, -z'
'x+1/2, -y+1/2, z-1/2'

loop_
_atom_site_label
_atom_site_type_symbol
_atom_site_fract_x
_atom_site_fract_y
_atom_site_fract_z
_atom_site_U_iso_or_equiv
_atom_site_adp_type
_atom_site_occupancy
_atom_site_symmetry_multiplicity
_atom_site_calc_flag
_atom_site_refinement_flags
_atom_site_disorder_assembly
_atom_site_disorder_group
P P 0.02508(6) 0.13625(6) 0.14033(4) 0.0357(2) Uani 1 8 d . . .
O1 O 0.0000 0.2238(2) 0.2500 0.0365(5) Uani 1 4 d S . .
O2 O -0.1013(2) 0.0106(2) 0.1006(1) 0.0537(4) Uani 1 8 d . . .
C1 C 0.0063(4) 0.2907(3) 0.0435(2) 0.0450(6) Uani 1 8 d . . .
C2 C 0.2458(4) 0.0792(4) 0.1839(3) 0.0630(8) Uani 1 8 d . . .
H1A H 0.095(3) 0.363(3) 0.076(2) 0.068(8) Uiso 1 8 d . . .
H1B H 0.025(3) 0.247(3) -0.023(2) 0.064(7) Uiso 1 8 d . . .
H1C H -0.104(4) 0.328(3) 0.027(2) 0.066(8) Uiso 1 8 d . . .
H2A H 0.269(4) 0.047(3) 0.120(2) 0.09(1) Uiso 1 8 d . . .
H2B H 0.322(4) 0.176(4) 0.215(3) 0.11(1) Uiso 1 8 d . . .
H2C H 0.257(4) 0.011(4) 0.235(3) 0.10(1) Uiso 1 8 d . . .

loop_
_atom_site_aniso_label
_atom_site_aniso_U_11
_atom_site_aniso_U_22
_atom_site_aniso_U_33
_atom_site_aniso_U_23
_atom_site_aniso_U_13
_atom_site_aniso_U_12
P 0.0430(4) 0.0339(4) 0.0338(3) -0.0007(2) 0.0173(2) 0.0014(2)
O1 0.048(1) 0.034(1) 0.033(1) 0.000 0.0196(8) 0.000
O2 0.070(1) 0.0463(9) 0.0519(9) -0.0126(7) 0.0296(8) -0.0170(8)
C1 0.055(2) 0.046(1) 0.037(1) 0.004(1) 0.019(1) 0.001(1)
C2 0.060(2) 0.079(2) 0.056(2) 0.010(2) 0.027(1) 0.027(2)

loop_
_geom_bond_atom_site_label_1
_geom_bond_atom_site_label_2
_geom_bond_distance
_geom_bond_site_symmetry_2
_geom_bond_publ_flag
P O1 1.6256(9) . y
P O2 1.471(2) . y
P C1 1.771(2) . y
P C2 1.777(3) . y

loop_
_cod_related_entry_id
_cod_related_entry_database
_cod_related_entry_code
1 ChemSpider 10449287
